data_1505606
loop_
_publ_author_name
'Bradford, Tanya A.'
'Payne, Alan D.'
'Willis, Anthony C.'
'Paddon-Row, Michael N'
'Sherburn, Michael S.'

_publ_section_title
;
 Cross-coupling for cross-conjugation: practical synthesis and Diels-Alder
 reactions of [3]dendralenes.
;
_journal_issue 23
_journal_name_full 'Organic letters'
_journal_page_first 4861
_journal_page_last 4864
_journal_paper_doi 10.1021/ol7021998
_journal_volume 9
_journal_year 2007
_chemical_compound_source
;
?
;
_chemical_formula_moiety ' C16 H17 Cl N2 O4, 0.5(C2 H4 Cl2) '
_chemical_formula_sum 'C17 H19 Cl2 N2 O4'
_chemical_formula_weight 386.23
_chemical_name_systematic
; 
? 
;
_space_group_IT_number 15
_symmetry_cell_setting monoclinic
_symmetry_space_group_name_Hall '-C 2yc'
_symmetry_space_group_name_H-M 'C 1 2/c 1'
_atom_sites_solution_hydrogens geom
_atom_sites_solution_primary direct
_audit_creation_date 05-22-02
_audit_creation_method CRYSTALS_ver_12-03-99
_audit_update_record
;
2005-02-22 - Report on  C34 H38 Cl4 N4 O8 - (TB08)
             by Anthony C. Willis
             for Tanya Bradford and Mick Sherburn
2005-02-22 - passes checkcif tests with minor warnings
;
_cell_angle_alpha 90
_cell_angle_beta 110.4753(16)
_cell_angle_gamma 90
_cell_formula_units_Z 8
_cell_length_a 26.3354(7)
_cell_length_b 8.4373(2)
_cell_length_c 17.0270(4)
_cell_measurement_reflns_used 72160
_cell_measurement_temperature 200
_cell_measurement_theta_max 27
_cell_measurement_theta_min 3
_cell_volume 3544.37(16)
_computing_cell_refinement
; 
 Denzo/Scalepack (Otwinowski & Minor, 1996) 
;
_computing_data_collection
; 
 COLLECT (Nonius BV, 1997) 
;
_computing_data_reduction
; 
 Denzo/Scalepack (Otwinowski & Minor, 1996) 
;
_computing_molecular_graphics
; 
ORTEP-II (Johnson 1976) in teXsan (MSC, 1992-1997)
;
_computing_publication_material
; 
 CRYSTALS (Watkin et al 2003) 
;
_computing_structure_refinement
; 
 CRYSTALS (Watkin et al 2003) 
;
_computing_structure_solution
; 
 SIR92 (Altomare et al, 1994) 
;
_diffrn_ambient_temperature 200
_diffrn_measured_fraction_theta_full 0.999
_diffrn_measured_fraction_theta_max 0.999
_diffrn_measurement_device_type
; 
Nonius Kappa CCD 
;
_diffrn_measurement_method ' \f and \w scans with CCD '
_diffrn_radiation_monochromator graphite
_diffrn_radiation_type 'Mo K\a'
_diffrn_radiation_wavelength 0.71073
_diffrn_reflns_av_R_equivalents 0.04
_diffrn_reflns_limit_h_max 34
_diffrn_reflns_limit_h_min -34
_diffrn_reflns_limit_k_max 10
_diffrn_reflns_limit_k_min -10
_diffrn_reflns_limit_l_max 20
_diffrn_reflns_limit_l_min -22
_diffrn_reflns_number 39719
_diffrn_reflns_theta_full 27.492
_diffrn_reflns_theta_max 27.5
_diffrn_reflns_theta_min 2.551
_diffrn_standards_decay_% 0.00
_diffrn_standards_interval_count 0
_diffrn_standards_interval_time 0
_diffrn_standards_number 0
_exptl_absorpt_coefficient_mu 0.391
_exptl_absorpt_correction_T_max 0.972
_exptl_absorpt_correction_T_min 0.894
_exptl_absorpt_correction_type integration
_exptl_absorpt_process_details
;
via Gaussian method (Coppens, 1970) implemented in maXus (2000)
;
_exptl_crystal_colour ' colourless '
_exptl_crystal_density_diffrn 1.448
_exptl_crystal_density_meas ?
_exptl_crystal_description ' plate '
_exptl_crystal_F_000 1608
_exptl_crystal_size_max 0.30
_exptl_crystal_size_mid 0.26
_exptl_crystal_size_min 0.07
_refine_diff_density_max 0.60
_refine_diff_density_min -0.58
_refine_ls_extinction_method None
_refine_ls_goodness_of_fit_ref 1.0811
_refine_ls_hydrogen_treatment noref
_refine_ls_matrix_type full
_refine_ls_number_parameters 236
_refine_ls_number_reflns 2420
_refine_ls_number_restraints 12
_refine_ls_R_factor_all 0.0544
_refine_ls_R_factor_gt 0.0480
_refine_ls_shift/su_max 0.002324
_refine_ls_structure_factor_coef F
_refine_ls_weighting_details
;
 Method, part 1, Chebychev polynomial, (Watkin, 1994, Prince, 1982) 
 [weight] = 1.0/[A~0~*T~0~(x)+A~1~*T~1~(x) ... +A~n-1~]*T~n-1~(x)] 
 where A~i~ are the Chebychev coefficients listed below and x= Fcalc/Fmax 
 Method = Robust Weighting (Prince, 1982) 
 W = [weight] * [1-(deltaF/6*sigmaF)^2^]^2^ 
 A~i~ are: 
 1.78 0.797 1.21 
;
_refine_ls_weighting_scheme calc
_refine_ls_wR_factor_all 0.0654
_refine_ls_wR_factor_gt 0.0605
_refine_ls_wR_factor_ref 0.0605
_reflns_limit_h_max 32
_reflns_limit_h_min -34
_reflns_limit_k_max 10
_reflns_limit_k_min 0
_reflns_limit_l_max 22
_reflns_limit_l_min 0
_reflns_number_gt 2420
_reflns_number_total 4054
_reflns_threshold_expression I>3.00u(I)
_cod_data_source_file ol7021998-file003.cif
_cod_data_source_block she0506
_cod_depositor_comments
;
The following automatic conversions were performed:

'_symmetry_cell_setting' value 'Monoclinic' changed to 'monoclinic'
according to /home/saulius/struct/CIF-dictionaries/cif_core.dic
dictionary named 'cif_core.dic' version 2.4.1 from 2010-06-29.

Automatic conversion script
Id: cif_fix_values 1715 2011-07-08 13:25:40Z adriana 

The following automatic conversions were performed:

'_exptl_crystal_density_meas' value 'not measured' was changed to '?'
- the value is perceived as not measured.

Automatic conversion script
Id: cif_fix_values 3008 2015-01-20 13:52:24Z robertas 
;
_cod_original_sg_symbol_H-M 'C 1 2/c 1 '
_cod_original_formula_sum ' C17 H19 Cl2 N2 O4 '
_cod_database_code 1505606

loop_
_symmetry_equiv_pos_as_xyz
x,y,z
-x,-y,-z
x+1/2,y+1/2,z
-x+1/2,-y+1/2,-z
-x,y,-z+1/2
x,-y,z+1/2
-x+1/2,y+1/2,-z+1/2
x+1/2,-y+1/2,z+1/2

loop_
_atom_site_label
_atom_site_type_symbol
_atom_site_fract_x
_atom_site_fract_y
_atom_site_fract_z
_atom_site_U_iso_or_equiv
_atom_site_occupancy
_atom_site_adp_type
_atom_site_refinement_flags_posn
_atom_site_refinement_flags_adp
_atom_site_refinement_flags_occupancy
Cl20 Cl 0.42301(3) 0.89084(10) 0.15228(5) 0.0515 1.0000 Uani . . .
Cl50 Cl 0.45156(5) 0.45750(16) 0.15449(9) 0.0946 1.0000 Uani D . .
O17 O 0.32044(9) 0.9586(3) 0.44538(13) 0.0479 1.0000 Uani . . .
O19 O 0.47867(10) 1.0500(3) 0.40166(15) 0.0575 1.0000 Uani . . .
O21 O 0.30556(10) 0.5660(3) 0.01376(13) 0.0518 1.0000 Uani . . .
O23 O 0.30295(10) 0.3588(3) 0.25783(14) 0.0555 1.0000 Uani . . .
N2 N 0.39907(9) 1.0391(3) 0.42799(14) 0.0394 1.0000 Uani . . .
N11 N 0.30738(9) 0.4317(2) 0.13167(14) 0.0355 1.0000 Uani . . .
C1 C 0.36273(12) 0.9276(3) 0.43629(16) 0.0396 1.0000 Uani . . .
C3 C 0.44283(12) 0.9737(4) 0.41272(17) 0.0433 1.0000 Uani . . .
C4 C 0.43717(12) 0.7946(4) 0.41111(17) 0.0434 1.0000 Uani . . .
C5 C 0.43333(12) 0.7271(4) 0.32541(18) 0.0458 1.0000 Uani . . .
C6 C 0.37881(11) 0.7650(3) 0.25938(16) 0.0364 1.0000 Uani . . .
C7 C 0.37049(11) 0.8290(3) 0.18512(17) 0.0386 1.0000 Uani . . .
C8 C 0.31380(12) 0.8501(3) 0.12442(18) 0.0405 1.0000 Uani . . .
C9 C 0.28082(11) 0.6985(3) 0.12288(16) 0.0356 1.0000 Uani . . .
C10 C 0.29913(11) 0.5642(3) 0.08042(17) 0.0384 1.0000 Uani . . .
C12 C 0.29971(11) 0.4606(3) 0.20590(17) 0.0388 1.0000 Uani . . .
C13 C 0.28600(11) 0.6338(3) 0.20942(16) 0.0360 1.0000 Uani . . .
C14 C 0.32867(11) 0.7296(3) 0.28046(16) 0.0364 1.0000 Uani . . .
C15 C 0.34246(13) 0.6594(3) 0.36795(18) 0.0429 1.0000 Uani . . .
C16 C 0.38498(12) 0.7631(3) 0.43191(17) 0.0418 1.0000 Uani . . .
C18 C 0.39100(15) 1.2097(4) 0.4320(2) 0.0502 1.0000 Uani . . .
C22 C 0.31813(14) 0.2750(3) 0.1057(2) 0.0513 1.0000 Uani . . .
C51 C 0.4705(3) 0.2917(9) 0.2250(7) 0.0948 0.69(2) Uani D U P
C52 C 0.4940(10) 0.300(2) 0.2036(6) 0.1159 0.31(2) Uani D U P
H41 H 0.46917(12) 0.7474(4) 0.45584(17) 0.0471 1.0000 Uiso R . .
H51 H 0.46258(12) 0.7750(4) 0.30822(18) 0.0540 1.0000 Uiso R . .
H52 H 0.43817(12) 0.6095(4) 0.33011(18) 0.0540 1.0000 Uiso R . .
H81 H 0.31481(12) 0.8710(3) 0.06717(18) 0.0467 1.0000 Uiso R . .
H82 H 0.29652(12) 0.9419(3) 0.14254(18) 0.0467 1.0000 Uiso R . .
H91 H 0.24173(11) 0.7206(3) 0.09070(16) 0.0388 1.0000 Uiso R . .
H131 H 0.25006(11) 0.6422(3) 0.21682(16) 0.0422 1.0000 Uiso R . .
H141 H 0.31152(11) 0.8346(3) 0.28230(16) 0.0437 1.0000 Uiso R . .
H151 H 0.35727(13) 0.5500(3) 0.36883(18) 0.0526 1.0000 Uiso R . .
H152 H 0.30894(13) 0.6548(3) 0.38274(18) 0.0526 1.0000 Uiso R . .
H161 H 0.39543(12) 0.7125(3) 0.48847(17) 0.0471 1.0000 Uiso R . .
H181 H 0.42531(15) 1.2665(4) 0.4370(2) 0.0598 1.0000 Uiso R . .
H182 H 0.38064(15) 1.2349(4) 0.4818(2) 0.0598 1.0000 Uiso R . .
H183 H 0.36146(15) 1.2448(4) 0.3798(2) 0.0598 1.0000 Uiso R . .
H221 H 0.34667(14) 0.2217(3) 0.1534(2) 0.0617 1.0000 Uiso R . .
H222 H 0.33102(14) 0.2848(3) 0.0572(2) 0.0617 1.0000 Uiso R . .
H223 H 0.28418(14) 0.2103(3) 0.0886(2) 0.0617 1.0000 Uiso R . .
H511 H 0.4608(3) 0.1909(9) 0.1923(7) 0.1108 0.69 Uiso R . .
H512 H 0.4502(3) 0.2987(9) 0.2646(7) 0.1108 0.69 Uiso R . .
H521 H 0.5291(10) 0.310(2) 0.1935(6) 0.1408 0.31 Uiso R . .
H522 H 0.4760(10) 0.198(2) 0.1792(6) 0.1408 0.31 Uiso R . .

loop_
_atom_site_aniso_label
_atom_site_aniso_U_11
_atom_site_aniso_U_22
_atom_site_aniso_U_33
_atom_site_aniso_U_23
_atom_site_aniso_U_13
_atom_site_aniso_U_12
Cl20 0.0542(4) 0.0546(4) 0.0533(4) -0.0040(3) 0.0282(3) -0.0182(4)
Cl50 0.0822(7) 0.0791(7) 0.1030(9) -0.0120(6) 0.0079(6) -0.0202(6)
O17 0.0458(11) 0.0486(12) 0.0508(12) -0.0037(9) 0.0185(10) 0.0036(9)
O19 0.0532(13) 0.0668(14) 0.0551(13) -0.0095(11) 0.0222(10) -0.0096(11)
O21 0.0713(14) 0.0462(12) 0.0416(11) 0.0018(9) 0.0246(10) 0.0008(11)
O23 0.0785(16) 0.0396(11) 0.0478(12) 0.0095(9) 0.0213(11) -0.0075(11)
N2 0.0434(13) 0.0359(12) 0.0355(11) -0.0033(9) 0.0093(10) 0.0004(10)
N11 0.0417(12) 0.0242(10) 0.0392(12) -0.0009(9) 0.0125(9) -0.0020(9)
C1 0.0435(15) 0.0415(15) 0.0285(12) -0.0033(11) 0.0059(10) 0.0028(12)
C3 0.0427(15) 0.0531(17) 0.0294(12) -0.0081(12) 0.0068(11) 0.0019(13)
C4 0.0416(15) 0.0464(16) 0.0341(13) -0.0056(12) 0.0031(11) 0.0095(12)
C5 0.0451(16) 0.0505(16) 0.0395(15) -0.0094(13) 0.0120(12) 0.0076(13)
C6 0.0429(15) 0.0323(13) 0.0352(13) -0.0079(11) 0.0152(11) -0.0044(11)
C7 0.0415(14) 0.0341(13) 0.0421(14) -0.0051(11) 0.0169(12) -0.0102(11)
C8 0.0487(16) 0.0303(13) 0.0395(14) 0.0024(11) 0.0117(12) -0.0057(11)
C9 0.0366(13) 0.0271(12) 0.0366(13) -0.0006(10) 0.0047(11) -0.0011(10)
C10 0.0370(13) 0.0343(13) 0.0397(14) -0.0006(11) 0.0080(11) -0.0050(11)
C12 0.0418(14) 0.0324(13) 0.0391(14) 0.0004(11) 0.0101(11) -0.0044(11)
C13 0.0371(13) 0.0332(13) 0.0373(13) 0.0005(11) 0.0123(11) 0.0005(11)
C14 0.0438(15) 0.0310(12) 0.0369(13) -0.0035(11) 0.0172(11) -0.0019(11)
C15 0.0529(17) 0.0373(14) 0.0395(14) 0.0009(11) 0.0173(12) -0.0007(12)
C16 0.0461(16) 0.0401(15) 0.0353(13) -0.0004(11) 0.0092(12) 0.0043(12)
C18 0.063(2) 0.0365(15) 0.0479(17) -0.0024(12) 0.0158(15) 0.0005(14)
C22 0.062(2) 0.0293(14) 0.064(2) -0.0071(14) 0.0244(16) -0.0010(13)
C51 0.096(6) 0.046(3) 0.143(9) -0.013(4) 0.043(5) -0.026(4)
C52 0.101(15) 0.071(10) 0.186(16) -0.051(10) 0.062(12) -0.023(10)

loop_
_atom_type_symbol
_atom_type_scat_dispersion_real
_atom_type_scat_dispersion_imag
_atom_type_scat_Cromer_Mann_a1
_atom_type_scat_Cromer_Mann_b1
_atom_type_scat_Cromer_Mann_a2
_atom_type_scat_Cromer_Mann_b2
_atom_type_scat_Cromer_Mann_a3
_atom_type_scat_Cromer_Mann_b3
_atom_type_scat_Cromer_Mann_a4
_atom_type_scat_Cromer_Mann_b4
_atom_type_scat_Cromer_Mann_c
_atom_type_scat_source
'C   ' 0.0033 0.0016 2.3100 20.8439 1.0200 10.2075 1.5886 0.5687 0.8650 51.6512 0.2156 International_Tables_Vol_IV_Table_2.2B
'H   ' 0.0000 0.0000 0.4930 10.5109 0.3229 26.1257 0.1402 3.1424 0.0408 57.7998 0.0030 International_Tables_Vol_IV_Table_2.2B
'Cl  ' 0.1484 0.1585 11.4604 0.0104 7.1964 1.1662 6.2556 18.5194 1.6455 47.7784 -9.5574 International_Tables_Vol_IV_Table_2.2B
'N   ' 0.0061 0.0033 12.2126 0.0057 3.1322 9.8933 2.0125 28.9975 1.1663 0.5826 -11.5290 International_Tables_Vol_IV_Table_2.2B
'O   ' 0.0106 0.0060 3.0485 13.2771 2.2868 5.7011 1.5463 0.3239 0.8670 32.9089 0.2508 International_Tables_Vol_IV_Table_2.2B

loop_
_exptl_crystal_face_index_h
_exptl_crystal_face_index_k
_exptl_crystal_face_index_l
_exptl_crystal_face_perp_dist
1 0 0 0.001
-1 0 0 0.070
0 1 0 0.170
0 -1 0 0.130
1 0 -2 0.127
-1 0 2 0.133

loop_
_geom_angle_atom_site_label_1
_geom_angle_site_symmetry_1
_geom_angle_atom_site_label_2
_geom_angle_atom_site_label_3
_geom_angle
_geom_angle_publ_flag
C1 . N2 C3 113.6(2) yes
C1 . N2 C18 123.2(3) yes
C3 . N2 C18 123.2(3) yes
C10 . N11 C12 113.3(2) yes
C10 . N11 C22 123.1(2) yes
C12 . N11 C22 123.4(2) yes
N2 . C1 O17 124.7(3) yes
N2 . C1 C16 108.9(2) yes
O17 . C1 C16 126.5(3) yes
N2 . C3 O19 124.3(3) yes
N2 . C3 C4 108.5(3) yes
O19 . C3 C4 127.1(3) yes
C3 . C4 C5 111.1(3) yes
C3 . C4 C16 104.7(2) yes
C5 . C4 C16 112.5(2) yes
C3 . C4 H41 109.377 no
C5 . C4 H41 109.476 no
C16 . C4 H41 109.555 no
C4 . C5 C6 110.9(2) yes
C4 . C5 H51 109.065 no
C6 . C5 H51 108.926 no
C4 . C5 H52 109.134 no
C6 . C5 H52 109.250 no
H51 . C5 H52 109.539 no
C5 . C6 C7 126.4(3) yes
C5 . C6 C14 117.4(2) yes
C7 . C6 C14 116.2(3) yes
Cl20 . C7 C6 123.0(2) yes
Cl20 . C7 C8 117.0(2) yes
C6 . C7 C8 120.0(2) yes
C7 . C8 C9 109.4(2) yes
C7 . C8 H81 109.465 no
C9 . C8 H81 109.664 no
C7 . C8 H82 109.275 no
C9 . C8 H82 109.477 no
H81 . C8 H82 109.539 no
C8 . C9 C10 111.0(2) yes
C8 . C9 C13 114.8(2) yes
C10 . C9 C13 104.9(2) yes
C8 . C9 H91 108.664 no
C10 . C9 H91 108.522 no
C13 . C9 H91 108.778 no
C9 . C10 N11 108.0(2) yes
C9 . C10 O21 128.0(3) yes
N11 . C10 O21 124.0(3) yes
N11 . C12 O23 123.4(3) yes
N11 . C12 C13 108.8(2) yes
O23 . C12 C13 127.7(3) yes
C9 . C13 C12 104.4(2) yes
C9 . C13 C14 111.1(2) yes
C12 . C13 C14 114.5(2) yes
C9 . C13 H131 109.042 no
C12 . C13 H131 108.848 no
C14 . C13 H131 108.833 no
C13 . C14 C6 111.7(2) yes
C13 . C14 C15 114.7(2) yes
C6 . C14 C15 112.3(2) yes
C13 . C14 H141 105.829 no
C6 . C14 H141 105.895 no
C15 . C14 H141 105.626 no
C14 . C15 C16 109.7(2) yes
C14 . C15 H151 109.368 no
C16 . C15 H151 109.375 no
C14 . C15 H152 109.371 no
C16 . C15 H152 109.449 no
H151 . C15 H152 109.540 no
C15 . C16 C4 114.8(2) yes
C15 . C16 C1 111.0(2) yes
C4 . C16 C1 104.0(2) yes
C15 . C16 H161 109.073 no
C4 . C16 H161 108.932 no
C1 . C16 H161 108.893 no
N2 . C18 H181 109.542 no
N2 . C18 H182 109.740 no
H181 . C18 H182 109.402 no
N2 . C18 H183 109.336 no
H181 . C18 H183 109.402 no
H182 . C18 H183 109.403 no
N11 . C22 H221 109.447 no
N11 . C22 H222 109.552 no
H221 . C22 H222 109.404 no
N11 . C22 H223 109.617 no
H221 . C22 H223 109.404 no
H222 . C22 H223 109.403 no
C51 5_655 C51 Cl50 111.9(7) yes
C51 5_655 C51 H511 109.370 no
Cl50 . C51 H511 109.455 no
C51 5_655 C51 H512 108.186 no
Cl50 . C51 H512 108.402 no
H511 . C51 H512 109.467 no
C52 5_655 C52 Cl50 111.5(12) yes
C52 5_655 C52 H521 108.436 no
Cl50 . C52 H521 109.146 no
C52 5_655 C52 H522 109.345 no
Cl50 . C52 H522 108.882 no

loop_
_geom_bond_atom_site_label_1
_geom_bond_atom_site_label_2
_geom_bond_site_symmetry_2
_geom_bond_distance
_geom_bond_publ_flag
Cl20 C7 . 1.743(3) yes
Cl50 C51 . 1.797(8) yes
Cl50 C52 . 1.749(14) yes
O17 C1 . 1.205(3) yes
O19 C3 . 1.211(4) yes
O21 C10 . 1.205(3) yes
O23 C12 . 1.214(3) yes
N2 C1 . 1.384(4) yes
N2 C3 . 1.382(4) yes
N2 C18 . 1.460(4) yes
N11 C10 . 1.388(3) yes
N11 C12 . 1.369(4) yes
N11 C22 . 1.454(3) yes
C1 C16 . 1.519(4) yes
C3 C4 . 1.518(4) yes
C4 C5 . 1.536(4) yes
C4 C16 . 1.557(4) yes
C4 H41 . 1.000 no
C5 C6 . 1.516(4) yes
C5 H51 . 1.000 no
C5 H52 . 1.000 no
C6 C7 . 1.321(4) yes
C6 C14 . 1.514(4) yes
C7 C8 . 1.500(4) yes
C8 C9 . 1.542(4) yes
C8 H81 . 1.000 no
C8 H82 . 1.000 no
C9 C10 . 1.511(4) yes
C9 C13 . 1.532(4) yes
C9 H91 . 1.000 no
C12 C13 . 1.512(4) yes
C13 C14 . 1.558(4) yes
C13 H131 . 1.000 no
C14 C15 . 1.524(4) yes
C14 H141 . 1.000 no
C15 C16 . 1.534(4) yes
C15 H151 . 1.000 no
C15 H152 . 1.000 no
C16 H161 . 1.000 no
C18 H181 . 1.000 no
C18 H182 . 1.000 no
C18 H183 . 1.000 no
C22 H221 . 1.000 no
C22 H222 . 1.000 no
C22 H223 . 1.000 no
C51 C51 5_655 1.487(13) yes
C51 H511 . 1.000 no
C51 H512 . 1.000 no
C52 C52 5_655 1.499(18) yes
C52 H521 . 1.000 no
C52 H522 . 1.000 no

loop_
_geom_torsion_atom_site_label_1
_geom_torsion_atom_site_label_2
_geom_torsion_atom_site_label_3
_geom_torsion_atom_site_label_4
_geom_torsion_site_symmetry_3
_geom_torsion_site_symmetry_4
_geom_torsion
_geom_torsion_publ_flag
Cl20 C7 C6 C5 . . -3.3(4) no
Cl20 C7 C6 C14 . . 175.4(2) no
Cl20 C7 C8 C9 . . 135.3(2) no
Cl50 C51 C51 Cl50 5_655 5_655 66(1) no
Cl50 C52 C52 Cl50 5_655 5_655 -70(3) no
O17 C1 N2 C3 . . -175.9(2) no
O17 C1 N2 C18 . . 2.0(4) no
O17 C1 C16 C4 . . 174.6(2) no
O17 C1 C16 C15 . . 50.7(4) no
O19 C3 N2 C1 . . 178.3(3) no
O19 C3 N2 C18 . . 0.4(4) no
O19 C3 C4 C5 . . -60.0(4) no
O19 C3 C4 C16 . . 178.3(3) no
O21 C10 N11 C12 . . 177.4(3) no
O21 C10 N11 C22 . . -8.0(4) no
O21 C10 C9 C8 . . -49.4(4) no
O21 C10 C9 C13 . . -174.0(3) no
O23 C12 N11 C10 . . 177.1(3) no
O23 C12 N11 C22 . . 2.5(4) no
O23 C12 C13 C9 . . -173.0(3) no
O23 C12 C13 C14 . . 65.3(4) no
N2 C1 C16 C4 . . -5.3(3) no
N2 C1 C16 C15 . . -129.2(3) no
N2 C3 C4 C5 . . 119.1(3) no
N2 C3 C4 C16 . . -2.6(3) no
N11 C10 C9 C8 . . 131.1(2) no
N11 C10 C9 C13 . . 6.6(3) no
N11 C12 C13 C9 . . 5.8(3) no
N11 C12 C13 C14 . . -115.9(3) no
C1 N2 C3 C4 . . -0.8(3) no
C1 C16 C4 C3 . . 4.7(2) no
C1 C16 C4 C5 . . -116.1(3) no
C1 C16 C15 C14 . . 63.5(4) no
C3 N2 C1 C16 . . 4.0(3) no
C3 C4 C5 C6 . . -72.4(3) no
C3 C4 C16 C15 . . 126.1(2) no
C4 C3 N2 C18 . . -178.7(2) no
C4 C5 C6 C7 . . 129.6(3) no
C4 C5 C6 C14 . . -49.1(3) no
C4 C16 C15 C14 . . -54.0(3) no
C5 C4 C16 C15 . . 5.3(3) no
C5 C6 C7 C8 . . 176.2(3) no
C5 C6 C14 C13 . . -130.4(2) no
C5 C6 C14 C15 . . 0.1(3) no
C6 C5 C4 C16 . . 44.7(3) no
C6 C7 C8 C9 . . -44.2(4) no
C6 C14 C13 C9 . . -42.5(3) no
C6 C14 C13 C12 . . 75.4(3) no
C6 C14 C15 C16 . . 50.6(3) no
C7 C6 C14 C13 . . 50.8(3) no
C7 C6 C14 C15 . . -178.8(2) no
C7 C8 C9 C10 . . -71.1(3) no
C7 C8 C9 C13 . . 47.7(4) no
C8 C7 C6 C14 . . -5.0(4) no
C8 C9 C13 C12 . . -129.4(2) no
C8 C9 C13 C14 . . -5.5(3) no
C9 C10 N11 C12 . . -3.2(3) no
C9 C10 N11 C22 . . 171.5(2) no
C9 C13 C14 C15 . . -171.7(2) no
C10 N11 C12 C13 . . -1.8(3) no
C10 C9 C13 C12 . . -7.3(3) no
C10 C9 C13 C14 . . 116.6(2) no
C12 C13 C14 C15 . . -53.8(4) no
C13 C12 N11 C22 . . -176.4(2) no
C13 C14 C15 C16 . . 179.6(3) no
C16 C1 N2 C18 . . -178.1(2) no
